data_2020333
loop_
_publ_author_name
'Gerhardt, Valeska'
'Bolte, Michael'

_publ_section_title
;
 6-Chloroisocytosine and 5-bromo-6-methylisocytosine: again, one or two
 tautomers present in the same crystal?
;
_journal_coeditor_code UK3121
_journal_issue 1
_journal_name_full 'Acta Crystallographica Section C'
_journal_page_first 84
_journal_page_last 93
_journal_paper_doi 10.1107/S2053229615024080
_journal_volume 72
_journal_year 2016
_chemical_formula_iupac 'C5 H7 N2 + , C4 H3 Cl N3 O - , 3C4 H4 Cl N3 O'
_chemical_formula_moiety 'C5 H7 N2+, C4 H3 Cl N3 O-, 3(C4 H4 Cl N3 O)'
_chemical_formula_sum 'C21 H22 Cl4 N14 O4'
_chemical_formula_weight 676.32
_chemical_name_systematic
'(2-aminopyridin-1-ium 2-amino-6-chloro-4-oxo-4<i>H</i>-pyrimidin-3-ide)--[2-amino-6-chloropyrimidin-4(3<i>H</i>)-one] (1/3)'
_space_group_crystal_system triclinic
_space_group_IT_number 2
_space_group_name_Hall '-P 1'
_space_group_name_H-M_alt 'P -1'
_symmetry_space_group_name_Hall '-P 1'
_symmetry_space_group_name_H-M 'P -1'
_atom_sites_solution_hydrogens mixed
_atom_sites_solution_primary direct
_atom_sites_solution_secondary difmap
_audit_creation_method SHELXL97
_cell_angle_alpha 62.633(8)
_cell_angle_beta 70.877(8)
_cell_angle_gamma 81.182(9)
_cell_formula_units_Z 2
_cell_length_a 10.8229(11)
_cell_length_b 11.7395(14)
_cell_length_c 12.7637(13)
_cell_measurement_reflns_used 11802
_cell_measurement_temperature 173(2)
_cell_measurement_theta_max 26.315
_cell_measurement_theta_min 3.32
_cell_volume 1360.7(3)
_computing_cell_refinement
;
X-AREA (Stoe & Cie, 2001)
;
_computing_data_collection
;
X-AREA (Stoe & Cie, 2001)
;
_computing_data_reduction
;
X-AREA (Stoe & Cie, 2001)
;
_computing_molecular_graphics
;
Mercury (Macrae <i>et al.</i>,  2008) and XP in SHELXTL-Plus (Sheldrick,
2008)
;
_computing_publication_material
;
publCIF (Westrip, 2010)
;
_computing_structure_refinement
;
SHELXL97 (Sheldrick, 2008)
;
_computing_structure_solution
;
SHELXS97 (Sheldrick, 2008)
;
_diffrn_ambient_temperature 173(2)
_diffrn_measured_fraction_theta_full 0.996
_diffrn_measured_fraction_theta_max 0.982
_diffrn_measurement_device_type 'Stoe IPDSII two-circle diffractometer'
_diffrn_measurement_method \w
_diffrn_radiation_type MoK\a
_diffrn_radiation_wavelength 0.71073
_diffrn_reflns_av_R_equivalents 0.1253
_diffrn_reflns_limit_h_max 13
_diffrn_reflns_limit_h_min -13
_diffrn_reflns_limit_k_max 14
_diffrn_reflns_limit_k_min -14
_diffrn_reflns_limit_l_max 15
_diffrn_reflns_limit_l_min -15
_diffrn_reflns_number 22097
_diffrn_reflns_theta_full 25.000
_diffrn_reflns_theta_max 25.939
_diffrn_reflns_theta_min 3.326
_exptl_absorpt_coefficient_mu 0.496
_exptl_absorpt_correction_T_max 0.960
_exptl_absorpt_correction_T_min 0.880
_exptl_absorpt_correction_type multi-scan
_exptl_absorpt_process_details
;
X-AREA (Stoe & Cie, 2001)
;
_exptl_crystal_colour colourless
_exptl_crystal_density_diffrn 1.651
_exptl_crystal_description plate
_exptl_crystal_F_000 692
_exptl_crystal_size_max 0.260
_exptl_crystal_size_mid 0.092
_exptl_crystal_size_min 0.065
_refine_diff_density_max 0.424
_refine_diff_density_min -0.434
_refine_ls_extinction_method none
_refine_ls_goodness_of_fit_ref 0.916
_refine_ls_hydrogen_treatment mixed
_refine_ls_matrix_type full
_refine_ls_number_parameters 430
_refine_ls_number_reflns 5228
_refine_ls_number_restraints 14
_refine_ls_restrained_S_all 0.915
_refine_ls_R_factor_all 0.1004
_refine_ls_R_factor_gt 0.0579
_refine_ls_shift/su_max 0.000
_refine_ls_shift/su_mean 0.000
_refine_ls_structure_factor_coef Fsqd
_refine_ls_weighting_details 'w = 1/[\s^2^(Fo^2^)+(0.0722P)^2^] where P=(Fo^2^+2Fc^2^)/3'
_refine_ls_weighting_scheme calc
_refine_ls_wR_factor_gt 0.1350
_refine_ls_wR_factor_ref 0.1491
_reflns_number_gt 3077
_reflns_number_total 5228
_reflns_threshold_expression I>2\s(I)
_cod_data_source_file uk3121sup1.cif
_cod_data_source_block Ia
_cod_depositor_comments
;Adding full bibliography for 2020333--2020337.cif.

 Adding full bibliography for 2020333--2020337.cif.
;
_cod_database_code 2020333
_cod_database_fobs_code 2020333
_shelx_space_group_comment
;
The symmetry employed for this shelxl refinement is uniquely defined
by the following loop, which should always be used as a source of
symmetry information in preference to the above space-group names.
They are only intended as comments.
;
_shelx_estimated_absorpt_t_min 0.882
_shelx_estimated_absorpt_t_max 0.969
_shelxl_version_number 2.013

loop_
_space_group_symop_operation_xyz
'x, y, z'
'-x, -y, -z'

loop_
_atom_site_type_symbol
_atom_site_label
_atom_site_fract_x
_atom_site_fract_y
_atom_site_fract_z
_atom_site_U_iso_or_equiv
_atom_site_adp_type
_atom_site_calc_flag
_atom_site_occupancy
N N1A 0.5541(3) 0.3919(3) 0.8172(3) 0.0302(7) Uani d 1
C C2A 0.4893(3) 0.4800(4) 0.7403(4) 0.0305(8) Uani d 1
N N2A 0.4876(3) 0.5997(3) 0.7272(4) 0.0384(8) Uani d 1
H H21A 0.456(4) 0.667(3) 0.674(3) 0.046 Uiso d 1
H H22A 0.532(4) 0.605(4) 0.771(4) 0.046 Uiso d 1
N N3A 0.4248(3) 0.4576(3) 0.6771(3) 0.0278(7) Uani d 1
C C4A 0.4232(3) 0.3365(4) 0.6933(4) 0.0287(8) Uani d 1
O O4A 0.3569(3) 0.3127(3) 0.6368(3) 0.0362(7) Uani d 1
C C5A 0.4907(3) 0.2389(4) 0.7693(4) 0.0306(8) Uani d 1
H H5A 0.4931 0.1531 0.7798 0.037 Uiso calc 1
C C6A 0.5522(3) 0.2743(4) 0.8267(3) 0.0284(8) Uani d 1
Cl Cl6A 0.63910(9) 0.16052(10) 0.92239(10) 0.0375(3) Uani d 1
N N1B 0.1553(3) 0.7179(3) 0.3900(3) 0.0295(7) Uani d 1
C C2B 0.2268(3) 0.6322(4) 0.4590(4) 0.0277(8) Uani d 1
N N2B 0.2281(3) 0.5110(3) 0.4790(3) 0.0318(7) Uani d 1
H H21B 0.187(3) 0.499(4) 0.436(4) 0.038 Uiso d 1
H H22B 0.270(4) 0.450(3) 0.529(3) 0.038 Uiso d 1
N N3B 0.2981(3) 0.6644(3) 0.5124(3) 0.0275(7) Uani d 1
H H3B 0.347(3) 0.603(3) 0.552(3) 0.033 Uiso d 1
C C4B 0.3078(3) 0.7883(4) 0.4928(4) 0.0295(8) Uani d 1
O O4B 0.3812(2) 0.8121(2) 0.5385(3) 0.0327(6) Uani d 1
C C5B 0.2298(3) 0.8801(4) 0.4224(4) 0.0333(9) Uani d 1
H H5B 0.2260 0.9670 0.4089 0.040 Uiso calc 1
C C6B 0.1607(3) 0.8381(4) 0.3750(4) 0.0310(9) Uani d 1
Cl Cl6B 0.06668(9) 0.94686(9) 0.28506(10) 0.0400(3) Uani d 1
N N1C 0.6284(3) 0.6441(3) 0.8735(3) 0.0295(7) Uani d 1
C C2C 0.6923(3) 0.5555(4) 0.9476(3) 0.0262(8) Uani d 1
N N2C 0.6971(3) 0.4350(3) 0.9613(3) 0.0344(8) Uani d 1
H H21C 0.650(3) 0.425(4) 0.921(4) 0.041 Uiso d 1
H H22C 0.717(4) 0.373(3) 1.026(3) 0.041 Uiso d 1
N N3C 0.7574(3) 0.5832(3) 1.0080(3) 0.0287(7) Uani d 1
H H3C 0.804(4) 0.521(3) 1.050(3) 0.034 Uiso d 1
C C4C 0.7642(3) 0.7063(4) 0.9953(3) 0.0263(8) Uani d 1
O O4C 0.8291(2) 0.7227(2) 1.0520(3) 0.0325(6) Uani d 1
C C5C 0.6956(3) 0.8006(4) 0.9168(4) 0.0314(9) Uani d 1
H H5C 0.6942 0.8877 0.9021 0.038 Uiso calc 1
C C6C 0.6321(3) 0.7622(4) 0.8633(3) 0.0286(8) Uani d 1
Cl Cl6C 0.54311(9) 0.87294(10) 0.76902(10) 0.0377(3) Uani d 1
N N1D 0.0838(3) 0.4633(3) 0.3370(3) 0.0300(7) Uani d 1
C C2D 0.0142(3) 0.5503(4) 0.2695(4) 0.0296(8) Uani d 1
N N2D 0.0095(3) 0.6703(3) 0.2564(4) 0.0385(8) Uani d 1
H H21D 0.046(4) 0.681(4) 0.304(4) 0.046 Uiso d 1
H H22D -0.039(4) 0.729(3) 0.215(4) 0.046 Uiso d 1
N N3D -0.0505(3) 0.5239(3) 0.2085(3) 0.0310(7) Uani d 1
H H3D -0.092(4) 0.592(3) 0.164(3) 0.037 Uiso d 1
C C4D -0.0500(3) 0.4055(4) 0.2115(4) 0.0307(8) Uani d 1
O O4D -0.1115(3) 0.3893(3) 0.1522(3) 0.0406(7) Uani d 1
C C5D 0.0224(3) 0.3107(4) 0.2854(4) 0.0324(9) Uani d 1
H H5D 0.0274 0.2251 0.2951 0.039 Uiso calc 1
C C6D 0.0846(3) 0.3467(4) 0.3418(4) 0.0303(9) Uani d 1
Cl Cl6D 0.17609(9) 0.23424(10) 0.43204(10) 0.0375(3) Uani d 1
N N1E 0.2719(3) 0.0830(3) 0.7469(3) 0.0299(7) Uani d 1
H H1E 0.315(3) 0.156(2) 0.697(3) 0.036 Uiso d 1
C C2E 0.2825(3) 0.0046(4) 0.6931(4) 0.0292(8) Uani d 1
N N2E 0.3585(3) 0.0405(3) 0.5774(3) 0.0336(8) Uani d 1
H H21E 0.372(4) -0.014(3) 0.548(4) 0.040 Uiso d 1
H H22E 0.416(3) 0.103(3) 0.543(4) 0.040 Uiso d 1
C C3E 0.2128(3) -0.1108(3) 0.7621(4) 0.0294(8) Uani d 1
H H3E 0.2168 -0.1667 0.7259 0.035 Uiso calc 1
C C4E 0.1394(3) -0.1429(4) 0.8807(4) 0.0348(9) Uani d 1
H H4E 0.0901 -0.2200 0.9268 0.042 Uiso calc 1
C C5E 0.1366(3) -0.0623(4) 0.9353(4) 0.0345(9) Uani d 1
H H5E 0.0897 -0.0858 1.0195 0.041 Uiso calc 1
C C6E 0.2023(4) 0.0501(4) 0.8647(4) 0.0347(9) Uani d 1
H H6E 0.1989 0.1070 0.8997 0.042 Uiso calc 1

loop_
_atom_site_aniso_label
_atom_site_aniso_U_11
_atom_site_aniso_U_22
_atom_site_aniso_U_33
_atom_site_aniso_U_12
_atom_site_aniso_U_13
_atom_site_aniso_U_23
N1A 0.0285(15) 0.0341(18) 0.034(2) -0.0005(13) -0.0137(14) -0.0166(16)
C2A 0.0228(17) 0.039(2) 0.032(2) -0.0021(16) -0.0078(16) -0.0171(19)
N2A 0.049(2) 0.0333(19) 0.048(2) 0.0001(16) -0.0306(17) -0.0193(18)
N3A 0.0276(14) 0.0322(17) 0.0307(19) -0.0014(13) -0.0136(13) -0.0157(15)
C4A 0.0266(17) 0.036(2) 0.026(2) -0.0046(15) -0.0069(15) -0.0142(18)
O4A 0.0442(15) 0.0332(15) 0.0453(19) 0.0002(12) -0.0267(14) -0.0198(14)
C5A 0.0276(17) 0.035(2) 0.037(2) -0.0003(16) -0.0119(16) -0.0210(19)
C6A 0.0217(16) 0.035(2) 0.028(2) 0.0019(15) -0.0067(15) -0.0141(18)
Cl6A 0.0345(5) 0.0423(6) 0.0405(6) 0.0073(4) -0.0197(4) -0.0184(5)
N1B 0.0252(14) 0.0353(18) 0.032(2) -0.0018(13) -0.0106(13) -0.0158(16)
C2B 0.0222(16) 0.036(2) 0.028(2) -0.0026(15) -0.0059(15) -0.0162(18)
N2B 0.0348(17) 0.0319(18) 0.038(2) -0.0013(14) -0.0193(15) -0.0168(17)
N3B 0.0251(14) 0.0294(17) 0.0320(19) -0.0001(12) -0.0103(13) -0.0155(15)
C4B 0.0283(18) 0.031(2) 0.030(2) -0.0025(15) -0.0040(16) -0.0162(18)
O4B 0.0342(13) 0.0349(15) 0.0374(17) -0.0035(11) -0.0151(12) -0.0187(13)
C5B 0.0295(18) 0.034(2) 0.044(3) 0.0025(16) -0.0145(17) -0.021(2)
C6B 0.0212(16) 0.034(2) 0.034(2) 0.0001(15) -0.0032(15) -0.0148(19)
Cl6B 0.0338(5) 0.0362(5) 0.0501(7) 0.0031(4) -0.0208(5) -0.0143(5)
N1C 0.0240(14) 0.0344(18) 0.032(2) -0.0016(13) -0.0095(13) -0.0148(15)
C2C 0.0217(16) 0.033(2) 0.026(2) -0.0029(15) -0.0066(15) -0.0139(17)
N2C 0.0408(18) 0.0323(19) 0.039(2) -0.0010(15) -0.0211(16) -0.0165(17)
N3C 0.0257(15) 0.0307(17) 0.033(2) 0.0006(13) -0.0118(13) -0.0150(16)
C4C 0.0227(16) 0.032(2) 0.027(2) -0.0036(14) -0.0069(15) -0.0139(17)
O4C 0.0339(13) 0.0342(15) 0.0409(17) 0.0000(11) -0.0177(12) -0.0213(14)
C5C 0.0265(17) 0.032(2) 0.037(2) -0.0009(16) -0.0100(16) -0.0160(19)
C6C 0.0221(16) 0.036(2) 0.025(2) 0.0014(15) -0.0056(15) -0.0125(18)
Cl6C 0.0346(5) 0.0406(6) 0.0413(6) 0.0052(4) -0.0198(4) -0.0165(5)
N1D 0.0259(15) 0.0314(17) 0.034(2) 0.0008(13) -0.0144(14) -0.0123(15)
C2D 0.0254(17) 0.034(2) 0.029(2) -0.0028(15) -0.0081(16) -0.0133(18)
N2D 0.048(2) 0.0325(19) 0.048(2) 0.0016(15) -0.0288(17) -0.0183(18)
N3D 0.0332(16) 0.0292(17) 0.037(2) 0.0023(14) -0.0196(15) -0.0147(16)
C4D 0.0267(17) 0.035(2) 0.031(2) -0.0052(15) -0.0074(16) -0.0144(18)
O4D 0.0445(15) 0.0409(16) 0.055(2) 0.0024(13) -0.0313(14) -0.0259(16)
C5D 0.0273(18) 0.035(2) 0.037(2) 0.0014(16) -0.0118(17) -0.0172(19)
C6D 0.0239(17) 0.035(2) 0.028(2) -0.0005(15) -0.0039(15) -0.0127(18)
Cl6D 0.0341(5) 0.0398(6) 0.0406(6) 0.0069(4) -0.0173(4) -0.0170(5)
N1E 0.0273(15) 0.0307(17) 0.039(2) -0.0002(13) -0.0146(15) -0.0180(16)
C2E 0.0204(16) 0.034(2) 0.041(2) 0.0047(15) -0.0158(16) -0.0199(19)
N2E 0.0276(16) 0.039(2) 0.040(2) -0.0042(14) -0.0070(15) -0.0236(18)
C3E 0.0242(16) 0.0275(19) 0.043(3) 0.0010(14) -0.0113(16) -0.0206(18)
C4E 0.0248(17) 0.034(2) 0.048(3) 0.0004(16) -0.0125(17) -0.019(2)
C5E 0.0295(18) 0.039(2) 0.034(2) 0.0063(17) -0.0116(17) -0.016(2)
C6E 0.0329(19) 0.042(2) 0.040(3) 0.0065(17) -0.0160(18) -0.025(2)

loop_
_atom_type_symbol
_atom_type_description
_atom_type_scat_dispersion_real
_atom_type_scat_dispersion_imag
_atom_type_scat_source
C C 0.0033 0.0016 'International Tables Vol C Tables 4.2.6.8 and 6.1.1.4'
H H 0.0000 0.0000 'International Tables Vol C Tables 4.2.6.8 and 6.1.1.4'
N N 0.0061 0.0033 'International Tables Vol C Tables 4.2.6.8 and 6.1.1.4'
O O 0.0106 0.0060 'International Tables Vol C Tables 4.2.6.8 and 6.1.1.4'
Cl Cl 0.1484 0.1585 'International Tables Vol C Tables 4.2.6.8 and 6.1.1.4'

loop_
_geom_angle_atom_site_label_1
_geom_angle_atom_site_label_2
_geom_angle_atom_site_label_3
_geom_angle
C6A N1A C2A 113.9(3)
N2A C2A N1A 116.6(3)
N2A C2A N3A 117.4(3)
N1A C2A N3A 126.0(3)
C2A N2A H21A 125(3)
C2A N2A H22A 111(3)
H21A N2A H22A 123(4)
C4A N3A C2A 117.3(3)
O4A C4A N3A 117.9(3)
O4A C4A C5A 121.4(3)
N3A C4A C5A 120.7(3)
C6A C5A C4A 116.1(3)
C6A C5A H5A 122.0
C4A C5A H5A 122.0
N1A C6A C5A 126.0(3)
N1A C6A Cl6A 114.4(3)
C5A C6A Cl6A 119.6(3)
C2B N1B C6B 115.0(3)
N2B C2B N1B 119.6(3)
N2B C2B N3B 118.1(3)
N1B C2B N3B 122.3(3)
C2B N2B H21B 113(3)
C2B N2B H22B 122(3)
H21B N2B H22B 125(4)
C2B N3B C4B 122.5(3)
C2B N3B H3B 116(3)
C4B N3B H3B 121(3)
O4B C4B N3B 119.1(3)
O4B C4B C5B 125.0(3)
N3B C4B C5B 115.8(3)
C6B C5B C4B 117.0(3)
C6B C5B H5B 121.5
C4B C5B H5B 121.5
N1B C6B C5B 127.2(3)
N1B C6B Cl6B 113.8(3)
C5B C6B Cl6B 119.0(3)
C2C N1C C6C 115.0(3)
N1C C2C N2C 119.5(3)
N1C C2C N3C 122.3(3)
N2C C2C N3C 118.2(3)
C2C N2C H21C 112(3)
C2C N2C H22C 118(3)
H21C N2C H22C 125(4)
C2C N3C C4C 122.9(3)
C2C N3C H3C 117(3)
C4C N3C H3C 120(3)
O4C C4C N3C 118.1(3)
O4C C4C C5C 127.1(3)
N3C C4C C5C 114.7(3)
C6C C5C C4C 117.5(3)
C6C C5C H5C 121.2
C4C C5C H5C 121.2
N1C C6C C5C 127.5(3)
N1C C6C Cl6C 112.9(3)
C5C C6C Cl6C 119.6(3)
C2D N1D C6D 115.0(3)
N1D C2D N2D 119.7(3)
N1D C2D N3D 122.3(3)
N2D C2D N3D 117.9(3)
C2D N2D H21D 115(3)
C2D N2D H22D 122(3)
H21D N2D H22D 122(4)
C2D N3D C4D 123.5(3)
C2D N3D H3D 113(3)
C4D N3D H3D 123(3)
O4D C4D N3D 119.6(3)
O4D C4D C5D 125.7(3)
N3D C4D C5D 114.7(3)
C6D C5D C4D 117.4(3)
C6D C5D H5D 121.3
C4D C5D H5D 121.3
N1D C6D C5D 127.1(3)
N1D C6D Cl6D 113.8(3)
C5D C6D Cl6D 119.1(3)
C6E N1E C2E 121.7(4)
C6E N1E H1E 125(3)
C2E N1E H1E 114(3)
N2E C2E N1E 118.6(4)
N2E C2E C3E 123.2(3)
N1E C2E C3E 118.3(4)
C2E N2E H21E 117(3)
C2E N2E H22E 121(3)
H21E N2E H22E 118(4)
C4E C3E C2E 120.0(3)
C4E C3E H3E 120.0
C2E C3E H3E 120.0
C3E C4E C5E 120.0(4)
C3E C4E H4E 120.0
C5E C4E H4E 120.0
C6E C5E C4E 118.3(4)
C6E C5E H5E 120.9
C4E C5E H5E 120.9
N1E C6E C5E 121.6(3)
N1E C6E H6E 119.2
C5E C6E H6E 119.2

loop_
_geom_bond_atom_site_label_1
_geom_bond_atom_site_label_2
_geom_bond_distance
N1A C6A 1.332(4)
N1A C2A 1.349(5)
C2A N2A 1.334(5)
C2A N3A 1.352(4)
N2A H21A 0.885(19)
N2A H22A 0.880(19)
N3A C4A 1.341(5)
C4A O4A 1.303(4)
C4A C5A 1.405(5)
C5A C6A 1.356(5)
C5A H5A 0.9500
C6A Cl6A 1.740(4)
N1B C2B 1.334(5)
N1B C6B 1.342(5)
C2B N2B 1.323(5)
C2B N3B 1.369(5)
N2B H21B 0.873(19)
N2B H22B 0.897(19)
N3B C4B 1.373(5)
N3B H3B 0.875(19)
C4B O4B 1.254(4)
C4B C5B 1.417(5)
C5B C6B 1.361(5)
C5B H5B 0.9500
C6B Cl6B 1.733(4)
N1C C2C 1.326(5)
N1C C6C 1.338(5)
C2C N2C 1.338(5)
C2C N3C 1.362(4)
N2C H21C 0.880(19)
N2C H22C 0.884(19)
N3C C4C 1.389(5)
N3C H3C 0.884(19)
C4C O4C 1.247(4)
C4C C5C 1.413(5)
C5C C6C 1.351(5)
C5C H5C 0.9500
C6C Cl6C 1.733(4)
N1D C2D 1.317(5)
N1D C6D 1.340(5)
C2D N2D 1.335(5)
C2D N3D 1.356(5)
N2D H21D 0.888(19)
N2D H22D 0.870(19)
N3D C4D 1.372(5)
N3D H3D 0.891(19)
C4D O4D 1.246(4)
C4D C5D 1.412(5)
C5D C6D 1.355(5)
C5D H5D 0.9500
C6D Cl6D 1.731(4)
N1E C6E 1.338(5)
N1E C2E 1.353(4)
N1E H1E 0.890(19)
C2E N2E 1.331(5)
C2E C3E 1.400(5)
N2E H21E 0.862(19)
N2E H22E 0.889(19)
C3E C4E 1.358(6)
C3E H3E 0.9500
C4E C5E 1.402(5)
C4E H4E 0.9500
C5E C6E 1.354(6)
C5E H5E 0.9500
C6E H6E 0.9500

loop_
_geom_hbond_atom_site_label_D
_geom_hbond_atom_site_label_H
_geom_hbond_atom_site_label_A
_geom_hbond_site_symmetry_A
_geom_hbond_distance_DH
_geom_hbond_distance_HA
_geom_hbond_distance_DA
_geom_hbond_angle_DHA
N2A H21A O4B . 0.885(19) 2.08(2) 2.960(4) 173(4)
N2A H22A N1C . 0.880(19) 2.14(2) 3.014(4) 172(4)
N2B H21B N1D . 0.873(19) 2.14(2) 3.016(4) 178(4)
N2B H22B O4A . 0.897(19) 1.92(2) 2.820(4) 177(4)
N3B H3B N3A . 0.875(19) 2.03(2) 2.893(4) 167(4)
N2C H21C N1A . 0.880(19) 2.12(2) 2.999(4) 174(4)
N3C H3C O4D 1_656 0.884(19) 1.85(2) 2.730(4) 174(4)
N2D H21D N1B . 0.888(19) 2.06(2) 2.936(4) 171(4)
N3D H3D O4C 1_454 0.891(19) 1.88(2) 2.760(4) 170(4)
N1E H1E O4A . 0.890(19) 1.70(2) 2.554(4) 160(4)
N2E H21E O4B 1_545 0.862(19) 2.08(2) 2.905(4) 161(4)
N2E H22E O4B 2_666 0.889(19) 2.26(2) 3.086(4) 155(3)

loop_
_geom_torsion_atom_site_label_1
_geom_torsion_atom_site_label_2
_geom_torsion_atom_site_label_3
_geom_torsion_atom_site_label_4
_geom_torsion
C6A N1A C2A N2A 179.9(3)
C6A N1A C2A N3A 0.9(5)
N2A C2A N3A C4A -178.0(3)
N1A C2A N3A C4A 1.0(5)
C2A N3A C4A O4A 177.2(3)
C2A N3A C4A C5A -2.5(5)
O4A C4A C5A C6A -177.7(3)
N3A C4A C5A C6A 2.1(5)
C2A N1A C6A C5A -1.4(5)
C2A N1A C6A Cl6A 178.4(3)
C4A C5A C6A N1A 0.0(6)
C4A C5A C6A Cl6A -179.7(3)
C6B N1B C2B N2B -179.9(3)
C6B N1B C2B N3B 1.2(5)
N2B C2B N3B C4B 177.0(3)
N1B C2B N3B C4B -4.1(5)
C2B N3B C4B O4B -175.6(3)
C2B N3B C4B C5B 5.4(5)
O4B C4B C5B C6B 177.0(4)
N3B C4B C5B C6B -4.2(5)
C2B N1B C6B C5B -0.2(5)
C2B N1B C6B Cl6B -180.0(3)
C4B C5B C6B N1B 1.8(6)
C4B C5B C6B Cl6B -178.5(3)
C6C N1C C2C N2C -178.3(3)
C6C N1C C2C N3C -0.3(5)
N1C C2C N3C C4C -1.3(5)
N2C C2C N3C C4C 176.7(3)
C2C N3C C4C O4C -178.1(3)
C2C N3C C4C C5C 1.4(5)
O4C C4C C5C C6C 179.4(4)
N3C C4C C5C C6C -0.1(5)
C2C N1C C6C C5C 1.8(5)
C2C N1C C6C Cl6C -178.2(3)
C4C C5C C6C N1C -1.6(6)
C4C C5C C6C Cl6C 178.5(3)
C6D N1D C2D N2D -178.5(3)
C6D N1D C2D N3D -0.7(5)
N1D C2D N3D C4D 0.2(6)
N2D C2D N3D C4D 178.1(3)
C2D N3D C4D O4D -179.6(4)
C2D N3D C4D C5D 0.8(5)
O4D C4D C5D C6D 179.1(4)
N3D C4D C5D C6D -1.4(5)
C2D N1D C6D C5D 0.1(6)
C2D N1D C6D Cl6D -179.6(3)
C4D C5D C6D N1D 1.0(6)
C4D C5D C6D Cl6D -179.3(3)
C6E N1E C2E N2E -176.7(3)
C6E N1E C2E C3E 3.2(5)
N2E C2E C3E C4E 178.4(3)
N1E C2E C3E C4E -1.5(5)
C2E C3E C4E C5E -1.8(5)
C3E C4E C5E C6E 3.6(5)
C2E N1E C6E C5E -1.4(5)
C4E C5E C6E N1E -2.0(5)
